data_4035931
loop_
_publ_author_name
'Kim, Dae-Shik'
'Fang, Francis G.'
'Choi, Hyeong-Wook'
'Fang, Hui'

_publ_section_title
;
 Synthesis of a Polycyclic Halichondrin C1-C14 Fragment via Intermolecular
 Oxy-Michael/ Trans-Ketalization.
;
_journal_issue 8
_journal_name_full 'The Journal of organic chemistry'
_journal_page_first 4898
_journal_page_last 4903
_journal_paper_doi 10.1021/acs.joc.8b02404
_journal_volume 84
_journal_year 2019
_chemical_absolute_configuration ad
_chemical_formula_moiety 'C22 H28 O8'
_chemical_formula_sum 'C22 H28 O8'
_chemical_formula_weight 420.44
_space_group_crystal_system monoclinic
_space_group_IT_number 5
_space_group_name_Hall 'C 2y'
_space_group_name_H-M_alt 'C 1 2 1'
_atom_sites_solution_hydrogens mixed
_atom_sites_solution_primary direct
_audit_creation_date 2016-04-12
_audit_creation_method
;
Olex2 1.2-alpha
(compiled 2016.02.24 svn.r3266 for OlexSys, GUI svn.r5155)
;
_cell_angle_alpha 90
_cell_angle_beta 92.1810(10)
_cell_angle_gamma 90
_cell_formula_units_Z 4
_cell_length_a 33.1345(5)
_cell_length_b 5.78770(10)
_cell_length_c 10.7579(2)
_cell_measurement_reflns_used 5729
_cell_measurement_temperature 173(2)
_cell_measurement_theta_max 72.02
_cell_measurement_theta_min 4.11
_cell_volume 2061.58(6)
_computing_cell_refinement 'SAINT v8.34A (Bruker, 2013)'
_computing_data_collection 'COSMO (BRUKER, V1.61, 2009)'
_computing_data_reduction 'SAINT v8.34A (Bruker, 2013)'
_computing_molecular_graphics 'Olex2 (Dolomanov et al., 2009)'
_computing_publication_material 'Olex2 (Dolomanov et al., 2009)'
_computing_structure_refinement 'XL (Sheldrick, 2008)'
_computing_structure_solution 'ShelXS (Sheldrick, 2008)'
_diffrn_ambient_temperature 173(2)
_diffrn_detector_area_resol_mean 8.36
_diffrn_measured_fraction_theta_full 0.977
_diffrn_measured_fraction_theta_max 0.969
_diffrn_measurement_device_type 'Bruker APEX-II CCD'
_diffrn_measurement_method '\w and \f'
_diffrn_radiation_monochromator graphite
_diffrn_radiation_type CuK\a
_diffrn_radiation_wavelength 1.54178
_diffrn_reflns_av_R_equivalents 0.0391
_diffrn_reflns_av_unetI/netI 0.0363
_diffrn_reflns_Laue_measured_fraction_full 0.977
_diffrn_reflns_Laue_measured_fraction_max 0.969
_diffrn_reflns_limit_h_max 40
_diffrn_reflns_limit_h_min -40
_diffrn_reflns_limit_k_max 7
_diffrn_reflns_limit_k_min -7
_diffrn_reflns_limit_l_max 12
_diffrn_reflns_limit_l_min -11
_diffrn_reflns_number 11841
_diffrn_reflns_point_group_measured_fraction_full 0.967
_diffrn_reflns_point_group_measured_fraction_max 0.951
_diffrn_reflns_theta_full 67.679
_diffrn_reflns_theta_max 72.153
_diffrn_reflns_theta_min 4.112
_diffrn_source 'sealed tube'
_diffrn_standards_number 0
_exptl_absorpt_coefficient_mu 0.859
_exptl_absorpt_correction_T_max 0.9738
_exptl_absorpt_correction_T_min 0.8448
_exptl_absorpt_correction_type multi-scan
_exptl_absorpt_process_details
'SADABS-2012/1 (Bruker,2012) was used for absorption correction. wR2(int) was 0.0674 before and 0.0557 after correction. The Ratio of minimum to maximum transmission is 0.8675. The \l/2 correction factor is 0.0015.'
_exptl_crystal_colour colourless
_exptl_crystal_colour_primary colourless
_exptl_crystal_density_diffrn 1.355
_exptl_crystal_description needle
_exptl_crystal_F_000 896
_exptl_crystal_recrystallization_method 'used as received'
_exptl_crystal_size_max 0.441
_exptl_crystal_size_mid 0.095
_exptl_crystal_size_min 0.069
_refine_diff_density_max 0.190
_refine_diff_density_min -0.161
_refine_diff_density_rms 0.034
_refine_ls_abs_structure_details
;
 Flack x determined using 1431 quotients [(I+)-(I-)]/[(I+)+(I-)]
 (Parsons, Flack and Wagner, Acta Cryst. B69 (2013) 249-259).
;
_refine_ls_abs_structure_Flack 0.00(10)
_refine_ls_extinction_method none
_refine_ls_goodness_of_fit_ref 1.029
_refine_ls_hydrogen_treatment mixed
_refine_ls_matrix_type full
_refine_ls_number_parameters 275
_refine_ls_number_reflns 3862
_refine_ls_number_restraints 1
_refine_ls_restrained_S_all 1.028
_refine_ls_R_factor_all 0.0416
_refine_ls_R_factor_gt 0.0367
_refine_ls_shift/su_max 0.000
_refine_ls_shift/su_mean 0.000
_refine_ls_structure_factor_coef Fsqd
_refine_ls_weighting_details 'w=1/[\s^2^(Fo^2^)+(0.0531P)^2^+0.3171P] where P=(Fo^2^+2Fc^2^)/3'
_refine_ls_weighting_scheme calc
_refine_ls_wR_factor_gt 0.0909
_refine_ls_wR_factor_ref 0.0945
_reflns_Friedel_coverage 0.776
_reflns_Friedel_fraction_full 0.953
_reflns_Friedel_fraction_max 0.928
_reflns_number_gt 3518
_reflns_number_total 3862
_reflns_threshold_expression 'I > 2\s(I)'
_cod_data_source_file jo8b02404_si_001.cif
_cod_data_source_block esr416b
_cod_database_code 4035931
_shelxl_version_number 2014/6
_shelx_space_group_comment
;
The symmetry employed for this shelxl refinement is uniquely defined
by the following loop, which should always be used as a source of
symmetry information in preference to the above space-group names.
They are only intended as comments.
;
_shelx_estimated_absorpt_t_max 0.943
_shelx_estimated_absorpt_t_min 0.703
_olex2_refinement_description
;
1. Fixed Uiso
 At 1.2 times of:
  All C(H) groups, All C(H,H) groups
 At 1.5 times of:
  All C(H,H,H) groups, All O(H) groups
2.a Ternary CH refined with riding coordinates:
 C2(H2), C3(H3), C4(H4), C5(H5A), C6(H6), C7(H7), C10(H10)
2.b Secondary CH2 refined with riding coordinates:
 C8(H8A,H8B), C9(H9A,H9B), C11(H11A,H11B), C12(H12A,H12B), C13(H13A,H13B),
 C20(H20A,H20B)
2.c Aromatic/amide H refined with riding coordinates:
 C15(H15), C16(H16), C17(H17), C18(H18), C19(H19)
2.d Idealised Me refined as rotating group:
 C22(H22A,H22B,H22C)
;
_contact_crystallographer_email staples@chemistry.msu.com
_contact_crystallographer_name 'Richard Staples'
_olex2_diffrn_ambient_temperature_device 'Oxford Cryosystems'
_olex2_exptl_crystal_mounting_method 'The crystal was mounted on a nylon loop with paratone oil'
_olex2_submission_special_instructions 'No special instructions were received'

loop_
_space_group_symop_operation_xyz
'x, y, z'
'-x, y, -z'
'x+1/2, y+1/2, z'
'-x+1/2, y+1/2, -z'

loop_
_atom_site_label
_atom_site_type_symbol
_atom_site_fract_x
_atom_site_fract_y
_atom_site_fract_z
_atom_site_U_iso_or_equiv
_atom_site_adp_type
_atom_site_occupancy
_atom_site_site_symmetry_order
_atom_site_calc_flag
_atom_site_refinement_flags_posn
O1 O 0.64922(5) 0.2464(3) 1.08655(17) 0.0328(4) Uani 1 1 d .
O2 O 0.62633(5) 0.5707(3) 0.99037(16) 0.0278(4) Uani 1 1 d .
O3 O 0.60011(6) 0.1597(3) 0.78415(18) 0.0374(4) Uani 1 1 d .
O4 O 0.54067(5) 0.6415(4) 0.89972(16) 0.0323(4) Uani 1 1 d .
O5 O 0.70136(6) 0.1511(4) 0.8875(2) 0.0391(5) Uani 1 1 d .
H5 H 0.7214(12) 0.223(7) 0.858(4) 0.059 Uiso 1 1 d R
O6 O 0.72743(5) 0.8027(4) 1.20791(19) 0.0378(5) Uani 1 1 d .
O7 O 0.44094(6) 1.1167(4) 0.7224(2) 0.0455(5) Uani 1 1 d .
O8 O 0.43188(8) 0.7426(5) 0.6833(3) 0.0672(8) Uani 1 1 d .
C1 C 0.66166(7) 0.4244(5) 1.0046(2) 0.0293(5) Uani 1 1 d .
C2 C 0.66637(7) 0.2921(5) 0.8829(2) 0.0303(5) Uani 1 1 d .
H2 H 0.6655 0.3970 0.8090 0.036 Uiso 1 1 calc R
C3 C 0.62898(7) 0.1316(5) 0.8849(3) 0.0330(6) Uani 1 1 d .
H3 H 0.6387 -0.0321 0.8847 0.040 Uiso 1 1 calc R
C4 C 0.61317(8) 0.1851(5) 1.0151(3) 0.0335(6) Uani 1 1 d .
H4 H 0.5969 0.0587 1.0519 0.040 Uiso 1 1 calc R
C5 C 0.59223(7) 0.4199(5) 1.0082(2) 0.0288(5) Uani 1 1 d .
H5A H 0.5792 0.4558 1.0883 0.035 Uiso 1 1 calc R
C6 C 0.56150(7) 0.4283(5) 0.9008(2) 0.0299(5) Uani 1 1 d .
H6 H 0.5414 0.3021 0.9126 0.036 Uiso 1 1 calc R
C7 C 0.58212(7) 0.3844(5) 0.7790(2) 0.0322(6) Uani 1 1 d .
H7 H 0.6037 0.5027 0.7687 0.039 Uiso 1 1 calc R
C8 C 0.55230(8) 0.3972(6) 0.6691(3) 0.0423(7) Uani 1 1 d .
H8A H 0.5337 0.2635 0.6703 0.051 Uiso 1 1 calc R
H8B H 0.5669 0.3925 0.5905 0.051 Uiso 1 1 calc R
C9 C 0.52848(9) 0.6210(6) 0.6766(3) 0.0442(7) Uani 1 1 d .
H9A H 0.5071 0.6236 0.6099 0.053 Uiso 1 1 calc R
H9B H 0.5467 0.7538 0.6637 0.053 Uiso 1 1 calc R
C10 C 0.50939(7) 0.6441(5) 0.8026(2) 0.0343(6) Uani 1 1 d .
H10 H 0.4906 0.5114 0.8147 0.041 Uiso 1 1 calc R
C11 C 0.69766(7) 0.5605(5) 1.0531(3) 0.0337(6) Uani 1 1 d .
H11A H 0.7065 0.6647 0.9864 0.040 Uiso 1 1 calc R
H11B H 0.7201 0.4519 1.0730 0.040 Uiso 1 1 calc R
C12 C 0.68983(8) 0.7030(5) 1.1674(3) 0.0356(6) Uani 1 1 d .
H12A H 0.6698 0.8257 1.1471 0.043 Uiso 1 1 calc R
H12B H 0.6791 0.6041 1.2336 0.043 Uiso 1 1 calc R
C13 C 0.72374(8) 0.9759(6) 1.2998(3) 0.0400(7) Uani 1 1 d .
H13A H 0.7070 0.9185 1.3677 0.048 Uiso 1 1 calc R
H13B H 0.7105 1.1145 1.2630 0.048 Uiso 1 1 calc R
C14 C 0.76538(8) 1.0364(5) 1.3504(2) 0.0318(5) Uani 1 1 d .
C15 C 0.78420(9) 1.2417(5) 1.3209(3) 0.0389(6) Uani 1 1 d .
H15 H 0.7707 1.3495 1.2674 0.047 Uiso 1 1 calc R
C16 C 0.82275(9) 1.2912(6) 1.3689(3) 0.0431(7) Uani 1 1 d .
H16 H 0.8355 1.4322 1.3476 0.052 Uiso 1 1 calc R
C17 C 0.84258(9) 1.1371(6) 1.4470(3) 0.0461(7) Uani 1 1 d .
H17 H 0.8688 1.1718 1.4808 0.055 Uiso 1 1 calc R
C18 C 0.82399(10) 0.9314(6) 1.4758(3) 0.0475(7) Uani 1 1 d .
H18 H 0.8376 0.8234 1.5291 0.057 Uiso 1 1 calc R
C19 C 0.78583(9) 0.8816(5) 1.4278(3) 0.0393(6) Uani 1 1 d .
H19 H 0.7734 0.7392 1.4482 0.047 Uiso 1 1 calc R
C20 C 0.48698(8) 0.8675(6) 0.8206(3) 0.0397(6) Uani 1 1 d .
H20A H 0.4781 0.8750 0.9073 0.048 Uiso 1 1 calc R
H20B H 0.5057 0.9982 0.8081 0.048 Uiso 1 1 calc R
C21 C 0.45067(8) 0.8944(6) 0.7332(3) 0.0386(6) Uani 1 1 d .
C22 C 0.40441(10) 1.1662(7) 0.6492(3) 0.0504(8) Uani 1 1 d .
H22A H 0.4067 1.1020 0.5654 0.076 Uiso 1 1 calc GR
H22B H 0.4006 1.3338 0.6436 0.076 Uiso 1 1 calc GR
H22C H 0.3813 1.0962 0.6889 0.076 Uiso 1 1 calc GR

loop_
_atom_site_aniso_label
_atom_site_aniso_U_11
_atom_site_aniso_U_22
_atom_site_aniso_U_33
_atom_site_aniso_U_23
_atom_site_aniso_U_13
_atom_site_aniso_U_12
O1 0.0263(8) 0.0354(10) 0.0369(11) 0.0090(8) 0.0021(7) 0.0035(8)
O2 0.0215(8) 0.0282(9) 0.0336(9) -0.0005(7) -0.0012(6) 0.0014(7)
O3 0.0336(9) 0.0363(11) 0.0425(11) -0.0108(9) 0.0027(7) -0.0027(8)
O4 0.0236(8) 0.0417(10) 0.0310(9) -0.0019(8) -0.0042(6) 0.0038(8)
O5 0.0271(9) 0.0357(11) 0.0552(12) 0.0018(9) 0.0107(8) 0.0059(8)
O6 0.0223(8) 0.0486(12) 0.0424(11) -0.0101(9) -0.0008(7) 0.0011(8)
O7 0.0410(11) 0.0447(13) 0.0498(12) 0.0047(10) -0.0122(9) 0.0039(10)
O8 0.0529(14) 0.0485(15) 0.097(2) 0.0047(14) -0.0386(14) -0.0035(12)
C1 0.0221(11) 0.0320(14) 0.0340(14) 0.0047(10) 0.0018(9) 0.0024(10)
C2 0.0251(12) 0.0284(13) 0.0378(14) 0.0027(11) 0.0056(9) 0.0008(10)
C3 0.0289(12) 0.0266(13) 0.0436(15) -0.0001(11) 0.0040(10) -0.0004(10)
C4 0.0263(12) 0.0331(15) 0.0412(15) 0.0078(11) 0.0043(10) -0.0022(10)
C5 0.0222(11) 0.0341(14) 0.0303(13) 0.0003(10) 0.0042(9) -0.0003(10)
C6 0.0217(11) 0.0342(14) 0.0337(14) 0.0004(11) 0.0010(9) -0.0025(10)
C7 0.0259(12) 0.0388(14) 0.0319(14) -0.0021(11) 0.0023(9) -0.0007(11)
C8 0.0367(14) 0.0591(19) 0.0310(15) -0.0092(13) -0.0012(11) -0.0008(14)
C9 0.0385(14) 0.062(2) 0.0318(15) 0.0021(14) -0.0049(11) 0.0037(15)
C10 0.0240(11) 0.0453(16) 0.0331(14) 0.0004(12) -0.0054(9) -0.0007(11)
C11 0.0225(11) 0.0407(15) 0.0379(14) 0.0000(11) 0.0002(9) 0.0005(11)
C12 0.0231(12) 0.0406(16) 0.0429(15) -0.0015(12) -0.0009(10) 0.0007(11)
C13 0.0299(13) 0.0435(17) 0.0463(17) -0.0087(13) 0.0002(11) 0.0061(12)
C14 0.0323(13) 0.0332(14) 0.0300(13) -0.0036(11) 0.0018(9) 0.0023(11)
C15 0.0453(16) 0.0325(14) 0.0389(16) 0.0029(11) 0.0003(11) 0.0050(12)
C16 0.0481(16) 0.0355(15) 0.0462(17) -0.0044(13) 0.0090(13) -0.0106(13)
C17 0.0349(14) 0.0525(19) 0.0502(18) -0.0144(15) -0.0069(12) -0.0005(14)
C18 0.0483(17) 0.0475(18) 0.0458(18) 0.0046(14) -0.0108(13) 0.0061(15)
C19 0.0436(15) 0.0338(15) 0.0403(16) 0.0036(12) 0.0000(11) -0.0038(13)
C20 0.0320(14) 0.0463(17) 0.0402(16) 0.0007(12) -0.0056(11) 0.0024(12)
C21 0.0325(14) 0.0440(16) 0.0389(15) 0.0066(13) -0.0026(11) -0.0005(13)
C22 0.0439(16) 0.057(2) 0.0491(18) 0.0102(16) -0.0115(13) 0.0084(15)

loop_
_atom_type_symbol
_atom_type_description
_atom_type_scat_dispersion_real
_atom_type_scat_dispersion_imag
_atom_type_scat_source
C C 0.0181 0.0091 'International Tables Vol C Tables 4.2.6.8 and 6.1.1.4'
H H 0.0000 0.0000 'International Tables Vol C Tables 4.2.6.8 and 6.1.1.4'
O O 0.0492 0.0322 'International Tables Vol C Tables 4.2.6.8 and 6.1.1.4'

loop_
_geom_angle_atom_site_label_1
_geom_angle_atom_site_label_2
_geom_angle_atom_site_label_3
_geom_angle
C1 O1 C4 95.82(18)
C5 O2 C1 105.42(18)
C3 O3 C7 113.5(2)
C6 O4 C10 110.6(2)
C2 O5 H5 111(3)
C13 O6 C12 113.7(2)
C21 O7 C22 115.7(3)
O1 C1 O2 103.65(17)
O1 C1 C2 102.0(2)
O1 C1 C11 114.0(2)
O2 C1 C2 108.1(2)
O2 C1 C11 110.9(2)
C11 C1 C2 116.9(2)
O5 C2 C1 111.6(2)
O5 C2 H2 112.1
O5 C2 C3 107.9(2)
C1 C2 H2 112.1
C1 C2 C3 100.40(19)
C3 C2 H2 112.1
O3 C3 C2 115.7(2)
O3 C3 H3 108.2
O3 C3 C4 115.1(2)
C2 C3 H3 108.2
C4 C3 C2 101.0(2)
C4 C3 H3 108.2
O1 C4 C3 103.30(19)
O1 C4 H4 114.8
O1 C4 C5 100.0(2)
C3 C4 H4 114.8
C5 C4 C3 107.7(2)
C5 C4 H4 114.8
O2 C5 C4 100.81(18)
O2 C5 H5A 110.7
O2 C5 C6 112.7(2)
C4 C5 H5A 110.7
C6 C5 C4 110.9(2)
C6 C5 H5A 110.7
O4 C6 C5 110.4(2)
O4 C6 H6 108.1
O4 C6 C7 112.0(2)
C5 C6 H6 108.1
C5 C6 C7 109.96(19)
C7 C6 H6 108.1
O3 C7 C6 108.6(2)
O3 C7 H7 109.2
O3 C7 C8 109.5(2)
C6 C7 H7 109.2
C8 C7 C6 111.3(2)
C8 C7 H7 109.2
C7 C8 H8A 109.9
C7 C8 H8B 109.9
C7 C8 C9 109.0(2)
H8A C8 H8B 108.3
C9 C8 H8A 109.9
C9 C8 H8B 109.9
C8 C9 H9A 109.5
C8 C9 H9B 109.5
C8 C9 C10 110.9(3)
H9A C9 H9B 108.1
C10 C9 H9A 109.5
C10 C9 H9B 109.5
O4 C10 C9 109.4(2)
O4 C10 H10 109.3
O4 C10 C20 105.0(2)
C9 C10 H10 109.3
C20 C10 C9 114.4(3)
C20 C10 H10 109.3
C1 C11 H11A 108.7
C1 C11 H11B 108.7
C1 C11 C12 114.1(2)
H11A C11 H11B 107.6
C12 C11 H11A 108.7
C12 C11 H11B 108.7
O6 C12 C11 107.1(2)
O6 C12 H12A 110.3
O6 C12 H12B 110.3
C11 C12 H12A 110.3
C11 C12 H12B 110.3
H12A C12 H12B 108.5
O6 C13 H13A 110.0
O6 C13 H13B 110.0
O6 C13 C14 108.3(2)
H13A C13 H13B 108.4
C14 C13 H13A 110.0
C14 C13 H13B 110.0
C15 C14 C13 122.1(3)
C19 C14 C13 119.2(3)
C19 C14 C15 118.7(3)
C14 C15 H15 119.7
C14 C15 C16 120.5(3)
C16 C15 H15 119.7
C15 C16 H16 119.9
C17 C16 C15 120.3(3)
C17 C16 H16 119.9
C16 C17 H17 120.3
C16 C17 C18 119.3(3)
C18 C17 H17 120.3
C17 C18 H18 119.8
C19 C18 C17 120.5(3)
C19 C18 H18 119.8
C14 C19 H19 119.6
C18 C19 C14 120.8(3)
C18 C19 H19 119.6
C10 C20 H20A 108.9
C10 C20 H20B 108.9
H20A C20 H20B 107.8
C21 C20 C10 113.2(3)
C21 C20 H20A 108.9
C21 C20 H20B 108.9
O7 C21 C20 109.9(3)
O8 C21 O7 123.5(3)
O8 C21 C20 126.6(3)
O7 C22 H22A 109.5
O7 C22 H22B 109.5
O7 C22 H22C 109.5
H22A C22 H22B 109.5
H22A C22 H22C 109.5
H22B C22 H22C 109.5

loop_
_geom_bond_atom_site_label_1
_geom_bond_atom_site_label_2
_geom_bond_distance
O1 C1 1.427(3)
O1 C4 1.440(3)
O2 C1 1.448(3)
O2 C5 1.446(3)
O3 C3 1.428(3)
O3 C7 1.430(3)
O4 C6 1.414(3)
O4 C10 1.444(3)
O5 H5 0.85(4)
O5 C2 1.417(3)
O6 C12 1.426(3)
O6 C13 1.417(4)
O7 C21 1.331(4)
O7 C22 1.447(4)
O8 C21 1.193(4)
C1 C2 1.530(4)
C1 C11 1.506(4)
C2 H2 1.0000
C2 C3 1.549(3)
C3 H3 1.0000
C3 C4 1.545(4)
C4 H4 1.0000
C4 C5 1.526(4)
C5 H5A 1.0000
C5 C6 1.512(3)
C6 H6 1.0000
C6 C7 1.521(3)
C7 H7 1.0000
C7 C8 1.514(4)
C8 H8A 0.9900
C8 H8B 0.9900
C8 C9 1.520(5)
C9 H9A 0.9900
C9 H9B 0.9900
C9 C10 1.523(4)
C10 H10 1.0000
C10 C20 1.507(4)
C11 H11A 0.9900
C11 H11B 0.9900
C11 C12 1.511(4)
C12 H12A 0.9900
C12 H12B 0.9900
C13 H13A 0.9900
C13 H13B 0.9900
C13 C14 1.505(4)
C14 C15 1.384(4)
C14 C19 1.384(4)
C15 H15 0.9500
C15 C16 1.389(4)
C16 H16 0.9500
C16 C17 1.375(5)
C17 H17 0.9500
C17 C18 1.382(5)
C18 H18 0.9500
C18 C19 1.378(4)
C19 H19 0.9500
C20 H20A 0.9900
C20 H20B 0.9900
C20 C21 1.507(4)
C22 H22A 0.9800
C22 H22B 0.9800
C22 H22C 0.9800

loop_
_geom_hbond_atom_site_label_D
_geom_hbond_atom_site_label_H
_geom_hbond_atom_site_label_A
_geom_hbond_distance_DH
_geom_hbond_distance_HA
_geom_hbond_distance_DA
_geom_hbond_angle_DHA
_geom_hbond_site_symmetry_A
O5 H5 O6 0.85(4) 1.92(4) 2.752(3) 165(4) 4_647

loop_
_geom_torsion_atom_site_label_1
_geom_torsion_atom_site_label_2
_geom_torsion_atom_site_label_3
_geom_torsion_atom_site_label_4
_geom_torsion
O1 C1 C2 O5 -73.4(2)
O1 C1 C2 C3 40.7(2)
O1 C1 C11 C12 -66.1(3)
O1 C4 C5 O2 39.5(2)
O1 C4 C5 C6 159.08(19)
O2 C1 C2 O5 177.68(19)
O2 C1 C2 C3 -68.2(2)
O2 C1 C11 C12 50.5(3)
O2 C5 C6 O4 -71.2(2)
O2 C5 C6 C7 52.8(3)
O3 C3 C4 O1 -154.9(2)
O3 C3 C4 C5 -49.7(3)
O3 C7 C8 C9 170.8(2)
O4 C6 C7 O3 -176.12(19)
O4 C6 C7 C8 -55.5(3)
O4 C10 C20 C21 -175.5(2)
O5 C2 C3 O3 -124.3(2)
O5 C2 C3 C4 110.7(2)
O6 C13 C14 C15 106.5(3)
O6 C13 C14 C19 -72.8(3)
C1 O1 C4 C3 55.1(2)
C1 O1 C4 C5 -55.9(2)
C1 O2 C5 C4 -7.1(2)
C1 O2 C5 C6 -125.4(2)
C1 C2 C3 O3 118.8(2)
C1 C2 C3 C4 -6.2(2)
C1 C11 C12 O6 174.6(2)
C2 C1 C11 C12 175.0(2)
C2 C3 C4 O1 -29.5(3)
C2 C3 C4 C5 75.7(2)
C3 O3 C7 C6 -58.7(2)
C3 O3 C7 C8 179.6(2)
C3 C4 C5 O2 -68.0(2)
C3 C4 C5 C6 51.6(3)
C4 O1 C1 O2 52.6(2)
C4 O1 C1 C2 -59.6(2)
C4 O1 C1 C11 173.3(2)
C4 C5 C6 O4 176.59(18)
C4 C5 C6 C7 -59.4(3)
C5 O2 C1 O1 -28.2(2)
C5 O2 C1 C2 79.6(2)
C5 O2 C1 C11 -151.0(2)
C5 C6 C7 O3 60.8(3)
C5 C6 C7 C8 -178.6(2)
C6 O4 C10 C9 -62.7(3)
C6 O4 C10 C20 174.1(2)
C6 C7 C8 C9 50.8(3)
C7 O3 C3 C2 -62.1(3)
C7 O3 C3 C4 55.4(3)
C7 C8 C9 C10 -53.5(3)
C8 C9 C10 O4 59.4(3)
C8 C9 C10 C20 176.9(2)
C9 C10 C20 C21 64.5(3)
C10 O4 C6 C5 -176.02(19)
C10 O4 C6 C7 61.1(2)
C10 C20 C21 O7 -158.3(2)
C10 C20 C21 O8 24.2(4)
C11 C1 C2 O5 51.7(3)
C11 C1 C2 C3 165.8(2)
C12 O6 C13 C14 170.2(2)
C13 O6 C12 C11 168.6(2)
C13 C14 C15 C16 -179.7(3)
C13 C14 C19 C18 -180.0(3)
C14 C15 C16 C17 -0.4(5)
C15 C14 C19 C18 0.7(4)
C15 C16 C17 C18 0.9(5)
C16 C17 C18 C19 -0.6(5)
C17 C18 C19 C14 -0.2(5)
C19 C14 C15 C16 -0.4(4)
C22 O7 C21 O8 2.6(4)
C22 O7 C21 C20 -175.0(2)
